data_2214576
loop_
_publ_author_name
'Xu, Ji-Yang'
'Chen, Bang-Lin'
'Ng, Seik Weng'

_publ_section_title
<i>catena</i>-Poly[[(\m-4,4'-bipyridine-\k^2^<i>N</i>:<i>N</i>')bis[aqua(dimethylformamide-\k<i>O</i>)copper(II)]]-di-\m-terephthalato-\k^4^<i>O</i>^1^:<i>O</i>^4^]
_journal_coeditor_code CF2124
_journal_issue 8
_journal_name_full 'Acta Crystallographica Section E'
_journal_page_first m2200
_journal_page_last m2200
_journal_paper_doi 10.1107/S1600536807035040
_journal_volume 63
_journal_year 2007
_chemical_formula_iupac '[Cu2 (C8 H4 O4)2 (C10 H8 N2) (C3 H7 N O)2 (H2 O)2]'
_chemical_formula_moiety 'C32 H34 Cu2 N4 O12'
_chemical_formula_sum 'C32 H34 Cu2 N4 O12'
_chemical_formula_weight 793.71
_chemical_name_systematic \kO)copper(II)]]-di-\m-terephthalato-\k^4^O^1^:O^4^]
_space_group_IT_number 14
_symmetry_cell_setting monoclinic
_symmetry_space_group_name_Hall '-P 2yn'
_symmetry_space_group_name_H-M 'P 1 21/n 1'
_atom_sites_solution_hydrogens geom
_atom_sites_solution_primary direct
_atom_sites_solution_secondary difmap
_audit_creation_method SHELXL-97
_cell_angle_alpha 90.00
_cell_angle_beta 108.7410(10)
_cell_angle_gamma 90.00
_cell_formula_units_Z 2
_cell_length_a 10.8424(2)
_cell_length_b 14.3465(3)
_cell_length_c 11.1929(2)
_cell_measurement_reflns_used 4717
_cell_measurement_temperature 173(2)
_cell_measurement_theta_max 27.3
_cell_measurement_theta_min 2.4
_cell_volume 1648.75(6)
_computing_cell_refinement 'SAINT (Bruker, 2004)'
_computing_data_collection 'APEX2 (Bruker, 2004)'
_computing_data_reduction SAINT
_computing_molecular_graphics 'X-SEED (Barbour, 2001)'
_computing_publication_material 'publCIF (Westrip, 2007)'
_computing_structure_refinement 'SHELXL97 (Sheldrick, 1997)'
_computing_structure_solution 'SHELXS97 (Sheldrick, 1997)'
_diffrn_ambient_temperature 173(2)
_diffrn_measured_fraction_theta_full 0.991
_diffrn_measured_fraction_theta_max 0.991
_diffrn_measurement_device_type 'Bruker X8 APEXII'
_diffrn_measurement_method '\f and \w'
_diffrn_radiation_monochromator graphite
_diffrn_radiation_source 'fine-focus sealed tube'
_diffrn_radiation_type MoK\a
_diffrn_radiation_wavelength 0.71073
_diffrn_reflns_av_R_equivalents 0.0429
_diffrn_reflns_av_sigmaI/netI 0.0474
_diffrn_reflns_limit_h_max 14
_diffrn_reflns_limit_h_min -12
_diffrn_reflns_limit_k_max 19
_diffrn_reflns_limit_k_min -19
_diffrn_reflns_limit_l_max 15
_diffrn_reflns_limit_l_min -15
_diffrn_reflns_number 21007
_diffrn_reflns_theta_full 29.14
_diffrn_reflns_theta_max 29.43
_diffrn_reflns_theta_min 2.30
_diffrn_standards_decay_% 0
_diffrn_standards_interval_count 0
_diffrn_standards_interval_time 0
_diffrn_standards_number 0
_exptl_absorpt_coefficient_mu 1.361
_exptl_absorpt_correction_T_max 0.973
_exptl_absorpt_correction_T_min 0.813
_exptl_absorpt_correction_type multi-scan
_exptl_absorpt_process_details '(SADABS; Sheldrick, 1996)'
_exptl_crystal_colour Blue
_exptl_crystal_density_diffrn 1.599
_exptl_crystal_density_method 'not measured'
_exptl_crystal_description Prism
_exptl_crystal_F_000 816
_exptl_crystal_size_max 0.15
_exptl_crystal_size_mid 0.03
_exptl_crystal_size_min 0.02
_refine_diff_density_max 0.466
_refine_diff_density_min -0.453
_refine_ls_extinction_method none
_refine_ls_goodness_of_fit_ref 1.044
_refine_ls_hydrogen_treatment mixed
_refine_ls_matrix_type full
_refine_ls_number_parameters 236
_refine_ls_number_reflns 4415
_refine_ls_number_restraints 2
_refine_ls_restrained_S_all 1.044
_refine_ls_R_factor_all 0.0598
_refine_ls_R_factor_gt 0.0333
_refine_ls_shift/su_max 0.001
_refine_ls_shift/su_mean 0.000
_refine_ls_structure_factor_coef Fsqd
_refine_ls_weighting_details 'calc w=1/[\s^2^(Fo^2^)+(0.0434P)^2^+0.0236P] where P=(Fo^2^+2Fc^2^)/3'
_refine_ls_weighting_scheme calc
_refine_ls_wR_factor_gt 0.0800
_refine_ls_wR_factor_ref 0.0863
_reflns_number_gt 3131
_reflns_number_total 4415
_reflns_threshold_expression I>2\s(I)
_cod_data_source_file cf2124.cif
_cod_data_source_block I
_cod_original_cell_volume 1648.75(5)
_cod_original_sg_symbol_H-M 'P 21/n'
_cod_database_code 2214576
_cod_database_fobs_code 2214576

loop_
_symmetry_equiv_pos_as_xyz
'x, y, z'
'-x+1/2, y+1/2, -z+1/2'
'-x, -y, -z'
'x-1/2, -y-1/2, z-1/2'

loop_
_atom_site_type_symbol
_atom_site_label
_atom_site_fract_x
_atom_site_fract_y
_atom_site_fract_z
_atom_site_U_iso_or_equiv
_atom_site_adp_type
_atom_site_calc_flag
_atom_site_refinement_flags
_atom_site_occupancy
Cu Cu1 0.53837(2) 0.371184(17) 0.64815(2) 0.01513(8) Uani d . 1
O O1 0.35686(13) 0.37764(9) 0.64009(13) 0.0196(3) Uani d . 1
O O2 0.27817(13) 0.40992(10) 0.43389(12) 0.0198(3) Uani d . 1
O O3 -0.35170(13) 0.37559(10) 0.45053(13) 0.0222(3) Uani d . 1
O O4 -0.27850(13) 0.36803(9) 0.66048(13) 0.0192(3) Uani d . 1
O O5 0.59539(14) 0.34997(10) 0.86385(13) 0.0250(3) Uani d . 1
O O1w 0.55072(14) 0.50852(10) 0.65718(13) 0.0183(3) Uani d D 1
H H1w1 0.6064(19) 0.5313(18) 0.629(2) 0.050(9) Uiso d D 1
H H1w2 0.4812(15) 0.5389(15) 0.625(2) 0.037(7) Uiso d D 1
N N1 0.52007(16) 0.23600(12) 0.59914(15) 0.0169(4) Uani d . 1
N N2 0.5139(2) 0.37178(13) 1.02550(16) 0.0292(4) Uani d . 1
C C1 0.6080(2) 0.17317(15) 0.66171(18) 0.0218(5) Uani d . 1
H H1 0.6770 0.1931 0.7336 0.026 Uiso calc R 1
C C2 0.6031(2) 0.08068(15) 0.62679(18) 0.0227(5) Uani d . 1
H H2 0.6676 0.0384 0.6747 0.027 Uiso calc R 1
C C3 0.50411(19) 0.04921(14) 0.52162(17) 0.0165(4) Uani d . 1
C C4 0.4123(2) 0.11503(14) 0.45831(19) 0.0232(5) Uani d . 1
H H4 0.3416 0.0972 0.3866 0.028 Uiso calc R 1
C C5 0.4237(2) 0.20588(15) 0.49936(19) 0.0239(5) Uani d . 1
H H5 0.3596 0.2494 0.4543 0.029 Uiso calc R 1
C C6 0.26399(19) 0.39180(13) 0.53743(18) 0.0164(4) Uani d . 1
C C7 0.12944(18) 0.38330(13) 0.54406(18) 0.0158(4) Uani d . 1
C C8 0.02418(19) 0.39287(14) 0.43468(18) 0.0188(4) Uani d . 1
H H8 0.0387 0.4034 0.3565 0.023 Uiso calc R 1
C C9 -0.10098(19) 0.38726(14) 0.43854(18) 0.0196(4) Uani d . 1
H H9 -0.1722 0.3932 0.3628 0.024 Uiso calc R 1
C C10 -0.12433(19) 0.37297(13) 0.55176(18) 0.0164(4) Uani d . 1
C C11 -0.0189(2) 0.36227(15) 0.66153(19) 0.0238(5) Uani d . 1
H H11 -0.0335 0.3517 0.7397 0.029 Uiso calc R 1
C C12 0.1059(2) 0.36693(15) 0.65759(19) 0.0231(5) Uani d . 1
H H12 0.1771 0.3589 0.7330 0.028 Uiso calc R 1
C C13 -0.26200(19) 0.37214(13) 0.55229(19) 0.0173(4) Uani d . 1
C C14 0.5048(2) 0.35112(15) 0.90772(19) 0.0236(5) Uani d . 1
H H14 0.4208 0.3358 0.8520 0.028 Uiso calc R 1
C C15 0.4001(3) 0.37555(17) 1.0660(2) 0.0390(6) Uani d . 1
H H15A 0.3244 0.3522 0.9984 0.058 Uiso calc R 1
H H15B 0.3844 0.4401 1.0856 0.058 Uiso calc R 1
H H15C 0.4145 0.3368 1.1414 0.058 Uiso calc R 1
C C16 0.6383(3) 0.3923(2) 1.1183(2) 0.0481(7) Uani d . 1
H H16A 0.7072 0.3867 1.0796 0.072 Uiso calc R 1
H H16B 0.6548 0.3483 1.1887 0.072 Uiso calc R 1
H H16C 0.6373 0.4560 1.1497 0.072 Uiso calc R 1

loop_
_atom_site_aniso_label
_atom_site_aniso_U_11
_atom_site_aniso_U_22
_atom_site_aniso_U_33
_atom_site_aniso_U_12
_atom_site_aniso_U_13
_atom_site_aniso_U_23
Cu1 0.00697(13) 0.02238(14) 0.01633(13) -0.00036(10) 0.00415(9) -0.00054(10)
O1 0.0070(7) 0.0310(8) 0.0204(7) -0.0001(6) 0.0038(6) -0.0001(6)
O2 0.0123(7) 0.0279(8) 0.0207(7) -0.0020(6) 0.0076(6) 0.0006(6)
O3 0.0092(7) 0.0330(9) 0.0233(7) 0.0020(6) 0.0037(6) 0.0009(6)
O4 0.0108(7) 0.0275(8) 0.0207(7) -0.0001(6) 0.0070(6) 0.0002(6)
O5 0.0178(8) 0.0371(9) 0.0197(7) -0.0011(7) 0.0054(6) 0.0013(6)
O1w 0.0109(8) 0.0234(8) 0.0219(7) -0.0002(6) 0.0069(6) 0.0013(6)
N1 0.0108(8) 0.0241(9) 0.0161(8) 0.0004(7) 0.0046(6) 0.0004(7)
N2 0.0340(12) 0.0355(11) 0.0175(9) 0.0008(9) 0.0075(8) -0.0031(8)
C1 0.0176(11) 0.0270(12) 0.0175(10) -0.0003(9) 0.0008(8) 0.0003(9)
C2 0.0187(11) 0.0243(12) 0.0200(10) 0.0020(9) -0.0008(9) 0.0021(9)
C3 0.0125(10) 0.0247(11) 0.0140(9) 0.0000(8) 0.0063(8) 0.0028(8)
C4 0.0154(10) 0.0266(12) 0.0217(10) 0.0023(9) -0.0024(9) -0.0030(9)
C5 0.0158(11) 0.0256(12) 0.0249(11) 0.0040(9) -0.0010(9) -0.0013(9)
C6 0.0122(10) 0.0158(10) 0.0224(10) -0.0008(8) 0.0073(8) -0.0017(8)
C7 0.0097(9) 0.0183(10) 0.0206(10) 0.0008(8) 0.0066(8) 0.0010(8)
C8 0.0147(10) 0.0259(11) 0.0174(9) -0.0005(9) 0.0075(8) -0.0012(8)
C9 0.0096(9) 0.0283(12) 0.0192(10) 0.0012(8) 0.0023(8) -0.0022(8)
C10 0.0089(9) 0.0180(10) 0.0238(10) -0.0001(8) 0.0075(8) -0.0007(8)
C11 0.0140(11) 0.0383(13) 0.0212(10) 0.0021(9) 0.0088(8) 0.0067(9)
C12 0.0109(10) 0.0372(13) 0.0199(10) 0.0016(9) 0.0031(8) 0.0043(9)
C13 0.0105(9) 0.0169(10) 0.0259(10) -0.0001(8) 0.0077(8) -0.0005(8)
C14 0.0251(12) 0.0275(12) 0.0159(10) -0.0003(9) 0.0036(9) 0.0012(8)
C15 0.0495(17) 0.0443(16) 0.0333(13) 0.0032(13) 0.0275(12) -0.0036(11)
C16 0.0508(18) 0.0621(19) 0.0228(12) -0.0050(14) -0.0001(12) -0.0094(12)

loop_
_atom_type_symbol
_atom_type_description
_atom_type_scat_dispersion_real
_atom_type_scat_dispersion_imag
_atom_type_scat_source
C C 0.0033 0.0016 'International Tables Vol C Tables 4.2.6.8 and 6.1.1.4'
H H 0.0000 0.0000 'International Tables Vol C Tables 4.2.6.8 and 6.1.1.4'
N N 0.0061 0.0033 'International Tables Vol C Tables 4.2.6.8 and 6.1.1.4'
O O 0.0106 0.0060 'International Tables Vol C Tables 4.2.6.8 and 6.1.1.4'
Cu Cu 0.3201 1.2651 'International Tables Vol C Tables 4.2.6.8 and 6.1.1.4'

loop_
_geom_angle_atom_site_label_1
_geom_angle_atom_site_label_2
_geom_angle_atom_site_label_3
_geom_angle_site_symmetry_1
_geom_angle_site_symmetry_3
_geom_angle
O1 Cu1 O4 . 1_655 178.07(6)
O1 Cu1 O1w . . 90.33(6)
O4 Cu1 O1w 1_655 . 88.21(6)
O1 Cu1 N1 . . 91.36(6)
O4 Cu1 N1 1_655 . 90.34(6)
O1w Cu1 N1 . . 167.58(6)
O1 Cu1 O5 . . 88.96(6)
O4 Cu1 O5 1_655 . 89.91(5)
O1w Cu1 O5 . . 94.98(5)
N1 Cu1 O5 . . 97.35(6)
C6 O1 Cu1 . . 122.90(13)
C13 O4 Cu1 . 1_455 112.40(12)
C14 O5 Cu1 . . 115.77(13)
Cu1 O1w H1w1 . . 114.6(19)
Cu1 O1w H1w2 . . 117.2(17)
H1w1 O1w H1w2 . . 107(3)
C5 N1 C1 . . 117.13(18)
C5 N1 Cu1 . . 121.62(14)
C1 N1 Cu1 . . 121.18(14)
C14 N2 C16 . . 121.0(2)
C14 N2 C15 . . 121.5(2)
C16 N2 C15 . . 117.4(2)
N1 C1 C2 . . 123.03(18)
N1 C1 H1 . . 118.5
C2 C1 H1 . . 118.5
C1 C2 C3 . . 120.10(19)
C1 C2 H2 . . 120.0
C3 C2 H2 . . 120.0
C2 C3 C4 . . 116.30(19)
C2 C3 C3 . 3_656 122.3(2)
C4 C3 C3 . 3_656 121.4(2)
C5 C4 C3 . . 120.08(18)
C5 C4 H4 . . 120.0
C3 C4 H4 . . 120.0
N1 C5 C4 . . 123.35(19)
N1 C5 H5 . . 118.3
C4 C5 H5 . . 118.3
O2 C6 O1 . . 124.98(18)
O2 C6 C7 . . 118.66(17)
O1 C6 C7 . . 116.35(17)
C8 C7 C12 . . 118.79(18)
C8 C7 C6 . . 119.31(17)
C12 C7 C6 . . 121.90(17)
C9 C8 C7 . . 120.50(18)
C9 C8 H8 . . 119.8
C7 C8 H8 . . 119.8
C8 C9 C10 . . 120.69(18)
C8 C9 H9 . . 119.7
C10 C9 H9 . . 119.7
C9 C10 C11 . . 118.94(18)
C9 C10 C13 . . 118.77(17)
C11 C10 C13 . . 122.27(18)
C12 C11 C10 . . 120.41(19)
C12 C11 H11 . . 119.8
C10 C11 H11 . . 119.8
C11 C12 C7 . . 120.65(19)
C11 C12 H12 . . 119.7
C7 C12 H12 . . 119.7
O3 C13 O4 . . 124.35(18)
O3 C13 C10 . . 119.09(18)
O4 C13 C10 . . 116.56(17)
O5 C14 N2 . . 125.9(2)
O5 C14 H14 . . 117.0
N2 C14 H14 . . 117.0
N2 C15 H15A . . 109.5
N2 C15 H15B . . 109.5
H15A C15 H15B . . 109.5
N2 C15 H15C . . 109.5
H15A C15 H15C . . 109.5
H15B C15 H15C . . 109.5
N2 C16 H16A . . 109.5
N2 C16 H16B . . 109.5
H16A C16 H16B . . 109.5
N2 C16 H16C . . 109.5
H16A C16 H16C . . 109.5
H16B C16 H16C . . 109.5

loop_
_geom_bond_atom_site_label_1
_geom_bond_atom_site_label_2
_geom_bond_site_symmetry_2
_geom_bond_distance
_geom_bond_publ_flag
Cu1 O1 . 1.9430(10) yes
Cu1 O4 1_655 1.9460(10) yes
Cu1 O5 . 2.3120(10) yes
Cu1 O1w . 1.975(2) yes
Cu1 N1 . 2.008(2) yes
O1 C6 . 1.277(2) ?
O2 C6 . 1.245(2) ?
O3 C13 . 1.238(2) ?
O4 C13 . 1.281(2) ?
O4 Cu1 1_455 1.9462(14) ?
O5 C14 . 1.231(3) ?
O1w H1w1 . 0.830(10) ?
O1w H1w2 . 0.840(10) ?
N1 C5 . 1.333(3) ?
N1 C1 . 1.335(3) ?
N2 C14 . 1.324(3) ?
N2 C16 . 1.444(3) ?
N2 C15 . 1.445(3) ?
C1 C2 . 1.379(3) ?
C1 H1 . 0.950 ?
C2 C3 . 1.389(3) ?
C2 H2 . 0.950 ?
C3 C4 . 1.390(3) ?
C3 C3 3_656 1.486(4) ?
C4 C5 . 1.374(3) ?
C4 H4 . 0.950 ?
C5 H5 . 0.950 ?
C6 C7 . 1.489(3) ?
C7 C8 . 1.387(3) ?
C7 C12 . 1.394(3) ?
C8 C9 . 1.374(3) ?
C8 H8 . 0.950 ?
C9 C10 . 1.385(3) ?
C9 H9 . 0.950 ?
C10 C11 . 1.392(3) ?
C10 C13 . 1.495(3) ?
C11 C12 . 1.369(3) ?
C11 H11 . 0.950 ?
C12 H12 . 0.950 ?
C14 H14 . 0.950 ?
C15 H15A . 0.980 ?
C15 H15B . 0.980 ?
C15 H15C . 0.980 ?
C16 H16A . 0.980 ?
C16 H16B . 0.980 ?
C16 H16C . 0.980 ?

loop_
_geom_hbond_atom_site_label_D
_geom_hbond_atom_site_label_H
_geom_hbond_atom_site_label_A
_geom_hbond_site_symmetry_A
_geom_hbond_distance_DH
_geom_hbond_distance_HA
_geom_hbond_distance_DA
_geom_hbond_angle_DHA
_geom_hbond_publ_flag
O1w H1w1 O2 3_666 0.830(10) 1.830(10) 2.658(2) 175(3) yes
O1w H1w2 O3 3_566 0.840(10) 1.850(10) 2.684(2) 168(3) yes

loop_
_geom_torsion_atom_site_label_1
_geom_torsion_atom_site_label_2
_geom_torsion_atom_site_label_3
_geom_torsion_atom_site_label_4
_geom_torsion_site_symmetry_1
_geom_torsion_site_symmetry_4
_geom_torsion
O1w Cu1 O1 C6 . . 83.52(14)
N1 Cu1 O1 C6 . . -84.17(15)
O5 Cu1 O1 C6 . . 178.50(14)
O1 Cu1 O5 C14 . . -1.64(15)
O4 Cu1 O5 C14 1_655 . 176.79(15)
O1w Cu1 O5 C14 . . 88.60(15)
N1 Cu1 O5 C14 . . -92.88(15)
O1 Cu1 N1 C5 . . 50.14(17)
O4 Cu1 N1 C5 1_655 . -130.78(17)
O1w Cu1 N1 C5 . . -47.6(4)
O5 Cu1 N1 C5 . . 139.27(16)
O1 Cu1 N1 C1 . . -133.23(16)
O4 Cu1 N1 C1 1_655 . 45.85(16)
O1w Cu1 N1 C1 . . 129.0(3)
O5 Cu1 N1 C1 . . -44.10(16)
C5 N1 C1 C2 . . 0.6(3)
Cu1 N1 C1 C2 . . -176.20(16)
N1 C1 C2 C3 . . 0.5(3)
C1 C2 C3 C4 . . -1.3(3)
C1 C2 C3 C3 . 3_656 178.7(2)
C2 C3 C4 C5 . . 1.1(3)
C3 C3 C4 C5 3_656 . -178.9(2)
C1 N1 C5 C4 . . -0.8(3)
Cu1 N1 C5 C4 . . 175.95(16)
C3 C4 C5 N1 . . 0.0(3)
Cu1 O1 C6 O2 . . -5.7(3)
Cu1 O1 C6 C7 . . 172.75(12)
O2 C6 C7 C8 . . 2.0(3)
O1 C6 C7 C8 . . -176.58(17)
O2 C6 C7 C12 . . -177.32(19)
O1 C6 C7 C12 . . 4.1(3)
C12 C7 C8 C9 . . 0.7(3)
C6 C7 C8 C9 . . -178.65(18)
C7 C8 C9 C10 . . 0.7(3)
C8 C9 C10 C11 . . -1.4(3)
C8 C9 C10 C13 . . 176.95(18)
C9 C10 C11 C12 . . 0.8(3)
C13 C10 C11 C12 . . -177.54(19)
C10 C11 C12 C7 . . 0.6(3)
C8 C7 C12 C11 . . -1.3(3)
C6 C7 C12 C11 . . 177.98(19)
Cu1 O4 C13 O3 1_455 . -1.6(2)
Cu1 O4 C13 C10 1_455 . 178.28(12)
C9 C10 C13 O3 . . 6.6(3)
C11 C10 C13 O3 . . -175.09(19)
C9 C10 C13 O4 . . -173.25(17)
C11 C10 C13 O4 . . 5.1(3)
Cu1 O5 C14 N2 . . -155.75(18)
C16 N2 C14 O5 . . -2.5(3)
C15 N2 C14 O5 . . 176.9(2)
